data_4071685
loop_
_publ_author_name
'Schrock, Richard R.'
'Tonzetich, Zachary J.'
'Lichtscheidl, Alejandro G.'
'M\"uller, Peter'
'Schattenmann, Florian J.'

_publ_section_title
;
 Carboxylate-Based Molybdenum Alkylidene Catalysts: Synthesis,
 Characterization, and Use as Initiators for 1,6-Heptadiyne
 Cyclopolymerizations
;
_journal_issue 15
_journal_name_full Organometallics
_journal_page_first 3986
_journal_paper_doi 10.1021/om800314y
_journal_volume 27
_journal_year 2008
_chemical_formula_sum 'C64 H63 Mo N O4'
_chemical_formula_weight 1006.09
_chemical_name_systematic
; 
 ? 
;
_space_group_IT_number 2
_symmetry_cell_setting triclinic
_symmetry_space_group_name_Hall '-P 1'
_symmetry_space_group_name_H-M 'P -1'
_atom_sites_solution_hydrogens geom
_atom_sites_solution_primary direct
_atom_sites_solution_secondary difmap
_audit_creation_method SHELXL-97
_cell_angle_alpha 88.751(9)
_cell_angle_beta 76.586(9)
_cell_angle_gamma 66.079(9)
_cell_formula_units_Z 2
_cell_length_a 12.194(6)
_cell_length_b 12.241(6)
_cell_length_c 20.290(11)
_cell_measurement_reflns_used 9627
_cell_measurement_temperature 100(2)
_cell_measurement_theta_max 30.89
_cell_measurement_theta_min 2.44
_cell_volume 2684(2)
_computing_cell_refinement 'SAINT 7.3 (Bruker-AXS, 2006)'
_computing_data_collection 'APEX2 2.1 (Bruker-AXS, 2007)'
_computing_data_reduction 'SAINT 7.3 (Bruker-AXS, 2006)'
_computing_molecular_graphics 'Bruker SHELXTL'
_computing_publication_material 'Bruker SHELXTL'
_computing_structure_refinement 'SHELXL-97 (Sheldrick, 1997)'
_computing_structure_solution 'SHELXS-97 (Sheldrick, 1990)'
_diffrn_ambient_temperature 100(2)
_diffrn_detector_area_resol_mean 8.3
_diffrn_measured_fraction_theta_full 0.998
_diffrn_measured_fraction_theta_max 0.998
_diffrn_measurement_device_type 'Bruker Smart APEX CCD'
_diffrn_measurement_method 'omega and phi scans'
_diffrn_radiation_monochromator graphite
_diffrn_radiation_source 'fine-focus sealed tube'
_diffrn_radiation_type MoK\a
_diffrn_radiation_wavelength 0.71073
_diffrn_reflns_av_R_equivalents 0.0371
_diffrn_reflns_av_sigmaI/netI 0.0369
_diffrn_reflns_limit_h_max 15
_diffrn_reflns_limit_h_min -16
_diffrn_reflns_limit_k_max 16
_diffrn_reflns_limit_k_min -16
_diffrn_reflns_limit_l_max 26
_diffrn_reflns_limit_l_min -27
_diffrn_reflns_number 48967
_diffrn_reflns_theta_full 28.28
_diffrn_reflns_theta_max 28.28
_diffrn_reflns_theta_min 1.04
_diffrn_standards_decay_% 0
_diffrn_standards_interval_count 0
_diffrn_standards_interval_time 0
_diffrn_standards_number 0
_exptl_absorpt_coefficient_mu 0.292
_exptl_absorpt_correction_T_max 0.9713
_exptl_absorpt_correction_T_min 0.9305
_exptl_absorpt_correction_type multi-scan
_exptl_absorpt_process_details 'SADABS (Sheldrick, 2007)'
_exptl_crystal_colour yellow
_exptl_crystal_density_diffrn 1.245
_exptl_crystal_density_method 'not measured'
_exptl_crystal_description block
_exptl_crystal_F_000 1056
_exptl_crystal_size_max 0.25
_exptl_crystal_size_mid 0.20
_exptl_crystal_size_min 0.10
_refine_diff_density_max 0.939
_refine_diff_density_min -0.633
_refine_diff_density_rms 0.061
_refine_ls_extinction_method none
_refine_ls_goodness_of_fit_ref 1.027
_refine_ls_hydrogen_treatment mixed
_refine_ls_matrix_type full
_refine_ls_number_parameters 665
_refine_ls_number_reflns 13298
_refine_ls_number_restraints 100
_refine_ls_restrained_S_all 1.029
_refine_ls_R_factor_all 0.0441
_refine_ls_R_factor_gt 0.0342
_refine_ls_shift/su_max 0.000
_refine_ls_shift/su_mean 0.000
_refine_ls_structure_factor_coef Fsqd
_refine_ls_weighting_details 'calc w=1/[\s^2^(Fo^2^)+(0.0360P)^2^+1.6248P] where P=(Fo^2^+2Fc^2^)/3'
_refine_ls_weighting_scheme calc
_refine_ls_wR_factor_gt 0.0804
_refine_ls_wR_factor_ref 0.0860
_reflns_number_gt 11349
_reflns_number_total 13298
_reflns_threshold_expression >2sigma(I)
_cod_data_source_file om800314y-file004.cif
_cod_data_source_block 08026
_cod_depositor_comments
;
The following automatic conversions were performed:

'_symmetry_cell_setting' value 'Triclinic' changed to 'triclinic'
according to /home/saulius/struct/CIF-dictionaries/cif_core.dic
dictionary named 'cif_core.dic' version 2.4.1 from 2010-06-29.

Automatic conversion script
Id: cif_fix_values 1715 2011-07-08 13:25:40Z adriana 
;
_cod_original_sg_symbol_H-M P-1
_cod_database_code 4071685

loop_
_symmetry_equiv_pos_as_xyz
'x, y, z'
'-x, -y, -z'

loop_
_atom_site_label
_atom_site_type_symbol
_atom_site_fract_x
_atom_site_fract_y
_atom_site_fract_z
_atom_site_U_iso_or_equiv
_atom_site_adp_type
_atom_site_occupancy
_atom_site_symmetry_multiplicity
_atom_site_calc_flag
_atom_site_refinement_flags
_atom_site_disorder_assembly
_atom_site_disorder_group
Mo1 Mo -0.164588(13) 0.169245(13) 0.266886(7) 0.01650(5) Uani 1 1 d . . .
C1 C -0.27828(16) 0.26148(16) 0.34727(9) 0.0211(3) Uani 1 1 d D . .
H1 H -0.2500(18) 0.3218(16) 0.3525(10) 0.025 Uiso 1 1 d D . .
C2 C -0.38967(16) 0.27406(16) 0.40358(9) 0.0220(3) Uani 1 1 d . . .
C3 C -0.47214(18) 0.41015(18) 0.41809(10) 0.0315(4) Uani 1 1 d . . .
H3A H -0.4270 0.4501 0.4344 0.047 Uiso 1 1 calc R . .
H3B H -0.5478 0.4228 0.4529 0.047 Uiso 1 1 calc R . .
H3C H -0.4938 0.4437 0.3762 0.047 Uiso 1 1 calc R . .
C4 C -0.46442(17) 0.21262(18) 0.38003(10) 0.0279(4) Uani 1 1 d . . .
H4A H -0.4872 0.2458 0.3383 0.042 Uiso 1 1 calc R . .
H4B H -0.5395 0.2270 0.4157 0.042 Uiso 1 1 calc R . .
H4C H -0.4138 0.1262 0.3712 0.042 Uiso 1 1 calc R . .
C5 C -0.35098(17) 0.22331(16) 0.46875(9) 0.0222(4) Uani 1 1 d . . .
C6 C -0.44136(19) 0.22476(18) 0.52615(10) 0.0296(4) Uani 1 1 d . . .
H6 H -0.5257 0.2582 0.5244 0.036 Uiso 1 1 calc R . .
C7 C -0.4102(2) 0.17839(19) 0.58558(10) 0.0345(5) Uani 1 1 d . . .
H7 H -0.4731 0.1799 0.6238 0.041 Uiso 1 1 calc R . .
C8 C -0.2875(2) 0.12979(19) 0.58934(10) 0.0338(5) Uani 1 1 d . . .
H8 H -0.2659 0.0979 0.6299 0.041 Uiso 1 1 calc R . .
C9 C -0.1965(2) 0.12836(18) 0.53298(10) 0.0320(4) Uani 1 1 d . . .
H9 H -0.1124 0.0954 0.5351 0.038 Uiso 1 1 calc R . .
C10 C -0.22813(18) 0.17497(17) 0.47332(10) 0.0256(4) Uani 1 1 d . . .
H10 H -0.1651 0.1738 0.4353 0.031 Uiso 1 1 calc R . .
N1 N -0.19977(13) 0.04652(12) 0.26506(7) 0.0184(3) Uani 1 1 d . . .
C11 C -0.21677(15) -0.05871(14) 0.25868(9) 0.0188(3) Uani 1 1 d . . .
C12 C -0.22018(17) -0.12723(15) 0.31544(9) 0.0227(4) Uani 1 1 d D . .
C121 C -0.20658(18) -0.08801(16) 0.38266(9) 0.0252(4) Uani 1 1 d D . .
H121 H -0.2217 -0.0014 0.3816 0.030 Uiso 1 1 calc R . .
C122 C -0.0743(2) -0.1578(2) 0.38985(11) 0.0394(5) Uani 1 1 d D . .
H12A H -0.0546 -0.2438 0.3880 0.059 Uiso 1 1 calc R . .
H12B H -0.0669 -0.1323 0.4335 0.059 Uiso 1 1 calc R . .
H12C H -0.0165 -0.1420 0.3527 0.059 Uiso 1 1 calc R . .
C123 C -0.3004(2) -0.09901(18) 0.44415(10) 0.0325(4) Uani 1 1 d D . .
H12D H -0.3836 -0.0605 0.4364 0.049 Uiso 1 1 calc R . .
H12E H -0.2974 -0.0596 0.4848 0.049 Uiso 1 1 calc R . .
H12F H -0.2802 -0.1839 0.4506 0.049 Uiso 1 1 calc R . .
C13 C -0.2315(2) -0.23512(17) 0.30690(10) 0.0300(4) Uani 1 1 d . . .
H13 H -0.2344 -0.2828 0.3443 0.036 Uiso 1 1 calc R . .
C14 C -0.2386(2) -0.27366(17) 0.24497(11) 0.0330(4) Uani 1 1 d . . .
H14 H -0.2448 -0.3478 0.2401 0.040 Uiso 1 1 calc R . .
C15 C -0.23652(18) -0.20420(17) 0.18991(10) 0.0278(4) Uani 1 1 d . . .
H15 H -0.2419 -0.2315 0.1478 0.033 Uiso 1 1 calc R . .
C16 C -0.22668(16) -0.09528(15) 0.19518(9) 0.0225(4) Uani 1 1 d DU A .
C161 C -0.22741(19) -0.01673(18) 0.13592(9) 0.0285(4) Uani 1 1 d DU . .
H61A H -0.2695 0.0686 0.1555 0.034 Uiso 0.878(4) 1 calc PR A 1
H61B H -0.1756 0.0234 0.1461 0.034 Uiso 0.122(4) 1 calc PR A 2
C162 C -0.3026(2) -0.0326(2) 0.08751(12) 0.0350(6) Uani 0.878(4) 1 d PDU A 1
H16A H -0.2599 -0.1135 0.0644 0.052 Uiso 0.878(4) 1 calc PR A 1
H16B H -0.3101 0.0267 0.0537 0.052 Uiso 0.878(4) 1 calc PR A 1
H16C H -0.3853 -0.0211 0.1139 0.052 Uiso 0.878(4) 1 calc PR A 1
C163 C -0.0983(2) -0.0372(3) 0.09671(13) 0.0417(7) Uani 0.878(4) 1 d PDU A 1
H16D H -0.0526 -0.0259 0.1279 0.062 Uiso 0.878(4) 1 calc PR A 1
H16E H -0.1030 0.0201 0.0618 0.062 Uiso 0.878(4) 1 calc PR A 1
H16F H -0.0555 -0.1191 0.0749 0.062 Uiso 0.878(4) 1 calc PR A 1
C62A C -0.3415(13) 0.0853(13) 0.1388(9) 0.038(4) Uani 0.122(4) 1 d PDU A 2
H62A H -0.3254 0.1450 0.1099 0.058 Uiso 0.122(4) 1 calc PR A 2
H62B H -0.3790 0.1205 0.1859 0.058 Uiso 0.122(4) 1 calc PR A 2
H62C H -0.3982 0.0603 0.1227 0.058 Uiso 0.122(4) 1 calc PR A 2
C63A C -0.1445(18) -0.0902(17) 0.0692(7) 0.049(5) Uani 0.122(4) 1 d PDU A 2
H63A H -0.0682 -0.1513 0.0778 0.074 Uiso 0.122(4) 1 calc PR A 2
H63B H -0.1241 -0.0370 0.0365 0.074 Uiso 0.122(4) 1 calc PR A 2
H63C H -0.1881 -0.1292 0.0506 0.074 Uiso 0.122(4) 1 calc PR A 2
O1 O 0.03257(11) 0.10703(11) 0.20059(6) 0.0200(2) Uani 1 1 d . . .
O2 O -0.01144(11) 0.10201(11) 0.31127(6) 0.0193(2) Uani 1 1 d . . .
C20 C 0.06905(15) 0.08968(14) 0.25467(8) 0.0172(3) Uani 1 1 d . . .
C21 C 0.20039(15) 0.05944(15) 0.25603(9) 0.0182(3) Uani 1 1 d . . .
C22 C 0.29773(16) -0.03753(15) 0.21369(9) 0.0200(3) Uani 1 1 d . . .
C23 C 0.41901(16) -0.06534(16) 0.21829(9) 0.0233(4) Uani 1 1 d . . .
H23 H 0.4857 -0.1305 0.1902 0.028 Uiso 1 1 calc R . .
C24 C 0.44314(17) 0.00071(17) 0.26319(10) 0.0257(4) Uani 1 1 d . . .
H24 H 0.5258 -0.0203 0.2662 0.031 Uiso 1 1 calc R . .
C25 C 0.34662(17) 0.09775(16) 0.30387(9) 0.0235(4) Uani 1 1 d . . .
H25 H 0.3640 0.1433 0.3341 0.028 Uiso 1 1 calc R . .
C26 C 0.22441(16) 0.12884(15) 0.30079(9) 0.0195(3) Uani 1 1 d . . .
C27 C 0.27534(16) -0.11291(15) 0.16592(9) 0.0214(3) Uani 1 1 d . . .
C28 C 0.20139(19) -0.17492(17) 0.18901(10) 0.0280(4) Uani 1 1 d . . .
H28 H 0.1626 -0.1677 0.2360 0.034 Uiso 1 1 calc R . .
C29 C 0.1837(2) -0.24693(19) 0.14426(12) 0.0369(5) Uani 1 1 d . . .
H29 H 0.1335 -0.2886 0.1612 0.044 Uiso 1 1 calc R . .
C30 C 0.2385(2) -0.25891(18) 0.07502(11) 0.0341(5) Uani 1 1 d . . .
C31 C 0.3129(2) -0.19794(17) 0.05194(10) 0.0313(4) Uani 1 1 d . . .
H31 H 0.3517 -0.2056 0.0049 0.038 Uiso 1 1 calc R . .
C32 C 0.33148(17) -0.12584(16) 0.09651(9) 0.0252(4) Uani 1 1 d . . .
H32 H 0.3827 -0.0851 0.0796 0.030 Uiso 1 1 calc R . .
C33 C 0.2185(3) -0.3367(2) 0.02562(13) 0.0528(7) Uani 1 1 d . . .
H33A H 0.2861 -0.4170 0.0187 0.079 Uiso 1 1 calc R . .
H33B H 0.2170 -0.3006 -0.0179 0.079 Uiso 1 1 calc R . .
H33C H 0.1396 -0.3426 0.0443 0.079 Uiso 1 1 calc R . .
C34 C 0.12250(16) 0.23574(15) 0.34282(9) 0.0201(3) Uani 1 1 d . . .
C35 C 0.04195(16) 0.32658(15) 0.31233(9) 0.0217(3) Uani 1 1 d . . .
H35 H 0.0554 0.3227 0.2642 0.026 Uiso 1 1 calc R . .
C36 C -0.05780(17) 0.42254(16) 0.35182(10) 0.0236(4) Uani 1 1 d . . .
H36 H -0.1121 0.4833 0.3303 0.028 Uiso 1 1 calc R . .
C37 C -0.07951(17) 0.43122(17) 0.42245(10) 0.0260(4) Uani 1 1 d . . .
C38 C 0.00363(18) 0.34150(18) 0.45244(10) 0.0287(4) Uani 1 1 d . . .
H38 H -0.0084 0.3466 0.5004 0.034 Uiso 1 1 calc R . .
C39 C 0.10318(17) 0.24542(16) 0.41342(9) 0.0250(4) Uani 1 1 d . . .
H39 H 0.1587 0.1857 0.4349 0.030 Uiso 1 1 calc R . .
C40 C -0.1911(2) 0.53202(19) 0.46543(11) 0.0377(5) Uani 1 1 d . . .
H40A H -0.1653 0.5893 0.4830 0.057 Uiso 1 1 calc R . .
H40B H -0.2310 0.4996 0.5035 0.057 Uiso 1 1 calc R . .
H40C H -0.2497 0.5728 0.4377 0.057 Uiso 1 1 calc R . .
O3 O -0.15251(11) 0.34796(10) 0.23523(6) 0.0197(2) Uani 1 1 d . . .
O4 O -0.24659(11) 0.26275(10) 0.18923(6) 0.0197(2) Uani 1 1 d . . .
C50 C -0.21368(15) 0.34962(14) 0.19282(8) 0.0174(3) Uani 1 1 d . . .
C51 C -0.24904(16) 0.44971(14) 0.14730(8) 0.0184(3) Uani 1 1 d . . .
C52 C -0.15606(16) 0.47715(15) 0.10494(9) 0.0193(3) Uani 1 1 d . . .
C53 C -0.19013(18) 0.57190(15) 0.06321(9) 0.0228(4) Uani 1 1 d . . .
H53 H -0.1282 0.5906 0.0339 0.027 Uiso 1 1 calc R . .
C54 C -0.31390(18) 0.63852(15) 0.06449(9) 0.0250(4) Uani 1 1 d . . .
H54 H -0.3362 0.7013 0.0352 0.030 Uiso 1 1 calc R . .
C55 C -0.40496(17) 0.61359(16) 0.10837(9) 0.0238(4) Uani 1 1 d . . .
H55 H -0.4895 0.6614 0.1099 0.029 Uiso 1 1 calc R . .
C56 C -0.37449(16) 0.51936(15) 0.15046(9) 0.0198(3) Uani 1 1 d . . .
C57 C -0.02240(16) 0.40823(16) 0.10387(9) 0.0214(3) Uani 1 1 d . . .
C58 C 0.03707(17) 0.28494(16) 0.08672(9) 0.0246(4) Uani 1 1 d . . .
H58 H -0.0073 0.2432 0.0748 0.030 Uiso 1 1 calc R . .
C59 C 0.16137(18) 0.22250(17) 0.08699(9) 0.0271(4) Uani 1 1 d . . .
H59 H 0.2006 0.1385 0.0750 0.033 Uiso 1 1 calc R . .
C60 C 0.22902(17) 0.28060(18) 0.10449(9) 0.0281(4) Uani 1 1 d . . .
C61 C 0.16936(19) 0.40442(18) 0.12147(10) 0.0304(4) Uani 1 1 d . . .
H61 H 0.2138 0.4460 0.1335 0.036 Uiso 1 1 calc R . .
C62 C 0.04580(17) 0.46719(17) 0.12098(10) 0.0262(4) Uani 1 1 d . . .
H62 H 0.0069 0.5513 0.1324 0.031 Uiso 1 1 calc R . .
C63 C 0.36331(19) 0.2113(2) 0.10566(11) 0.0363(5) Uani 1 1 d . . .
H63D H 0.3680 0.1764 0.1494 0.054 Uiso 1 1 calc R . .
H63E H 0.4052 0.2656 0.0996 0.054 Uiso 1 1 calc R . .
H63F H 0.4036 0.1471 0.0688 0.054 Uiso 1 1 calc R . .
C64 C -0.48013(16) 0.50781(15) 0.20163(9) 0.0213(3) Uani 1 1 d . . .
C65 C -0.51667(18) 0.41532(17) 0.19751(10) 0.0277(4) Uani 1 1 d . . .
H65 H -0.4701 0.3511 0.1632 0.033 Uiso 1 1 calc R . .
C66 C -0.62156(18) 0.41596(18) 0.24345(11) 0.0303(4) Uani 1 1 d . . .
H66 H -0.6460 0.3523 0.2399 0.036 Uiso 1 1 calc R . .
C67 C -0.69132(17) 0.50869(18) 0.29468(10) 0.0277(4) Uani 1 1 d . . .
C68 C -0.65327(18) 0.60034(18) 0.29902(10) 0.0296(4) Uani 1 1 d . . .
H68 H -0.6990 0.6638 0.3338 0.035 Uiso 1 1 calc R . .
C69 C -0.54883(18) 0.60035(17) 0.25301(10) 0.0267(4) Uani 1 1 d . . .
H69 H -0.5242 0.6639 0.2566 0.032 Uiso 1 1 calc R . .
C70 C -0.8060(2) 0.5103(2) 0.34392(12) 0.0414(5) Uani 1 1 d . . .
H70A H -0.8335 0.5727 0.3809 0.062 Uiso 1 1 calc R . .
H70B H -0.7872 0.4321 0.3627 0.062 Uiso 1 1 calc R . .
H70C H -0.8717 0.5272 0.3201 0.062 Uiso 1 1 calc R . .

loop_
_atom_site_aniso_label
_atom_site_aniso_U_11
_atom_site_aniso_U_22
_atom_site_aniso_U_33
_atom_site_aniso_U_23
_atom_site_aniso_U_13
_atom_site_aniso_U_12
Mo1 0.01584(7) 0.01815(7) 0.01651(7) 0.00322(5) -0.00519(5) -0.00740(5)
C1 0.0200(8) 0.0225(8) 0.0221(9) 0.0042(7) -0.0077(7) -0.0088(7)
C2 0.0187(8) 0.0267(9) 0.0195(8) 0.0016(7) -0.0053(7) -0.0080(7)
C3 0.0257(10) 0.0308(10) 0.0293(10) 0.0033(8) -0.0036(8) -0.0049(8)
C4 0.0222(9) 0.0379(10) 0.0268(10) 0.0040(8) -0.0073(8) -0.0151(8)
C5 0.0244(9) 0.0244(8) 0.0196(8) 0.0006(7) -0.0059(7) -0.0116(7)
C6 0.0266(10) 0.0366(10) 0.0258(10) 0.0034(8) -0.0048(8) -0.0141(8)
C7 0.0431(12) 0.0420(12) 0.0221(10) 0.0051(9) -0.0046(9) -0.0234(10)
C8 0.0517(13) 0.0340(10) 0.0245(10) 0.0073(8) -0.0170(9) -0.0227(10)
C9 0.0347(11) 0.0351(10) 0.0319(11) 0.0035(9) -0.0179(9) -0.0148(9)
C10 0.0254(9) 0.0318(9) 0.0223(9) 0.0015(7) -0.0074(7) -0.0137(8)
N1 0.0164(7) 0.0206(7) 0.0186(7) 0.0035(6) -0.0064(6) -0.0071(6)
C11 0.0153(8) 0.0169(7) 0.0240(9) 0.0020(7) -0.0068(7) -0.0054(6)
C12 0.0225(9) 0.0211(8) 0.0258(9) 0.0037(7) -0.0091(7) -0.0088(7)
C121 0.0342(10) 0.0238(9) 0.0243(9) 0.0066(7) -0.0139(8) -0.0151(8)
C122 0.0356(12) 0.0543(14) 0.0338(11) 0.0106(10) -0.0186(10) -0.0191(11)
C123 0.0411(12) 0.0317(10) 0.0290(10) 0.0046(8) -0.0103(9) -0.0185(9)
C13 0.0421(12) 0.0229(9) 0.0317(10) 0.0076(8) -0.0154(9) -0.0168(8)
C14 0.0426(12) 0.0216(9) 0.0405(12) 0.0012(8) -0.0163(10) -0.0156(9)
C15 0.0301(10) 0.0247(9) 0.0271(10) -0.0038(8) -0.0102(8) -0.0080(8)
C16 0.0198(8) 0.0209(8) 0.0231(9) -0.0011(7) -0.0049(7) -0.0049(7)
C161 0.0367(11) 0.0287(9) 0.0202(9) 0.0004(7) -0.0066(8) -0.0136(8)
C162 0.0450(15) 0.0419(14) 0.0261(12) 0.0087(10) -0.0171(11) -0.0218(12)
C163 0.0339(14) 0.0601(17) 0.0314(13) 0.0058(12) -0.0028(11) -0.0226(13)
C62A 0.049(9) 0.036(8) 0.029(9) 0.006(6) -0.015(7) -0.013(6)
C63A 0.056(12) 0.061(12) 0.021(6) -0.006(7) -0.006(7) -0.016(8)
O1 0.0180(6) 0.0249(6) 0.0174(6) 0.0044(5) -0.0061(5) -0.0083(5)
O2 0.0177(6) 0.0246(6) 0.0172(6) 0.0036(5) -0.0060(5) -0.0096(5)
C20 0.0191(8) 0.0159(7) 0.0179(8) 0.0021(6) -0.0061(6) -0.0077(6)
C21 0.0173(8) 0.0191(8) 0.0190(8) 0.0043(6) -0.0064(6) -0.0072(6)
C22 0.0203(8) 0.0200(8) 0.0199(8) 0.0046(7) -0.0059(7) -0.0082(7)
C23 0.0190(8) 0.0237(8) 0.0239(9) 0.0029(7) -0.0050(7) -0.0056(7)
C24 0.0171(8) 0.0304(9) 0.0299(10) 0.0046(8) -0.0080(7) -0.0088(7)
C25 0.0227(9) 0.0272(9) 0.0246(9) 0.0011(7) -0.0099(7) -0.0121(7)
C26 0.0194(8) 0.0202(8) 0.0197(8) 0.0040(6) -0.0070(7) -0.0077(7)
C27 0.0202(8) 0.0180(8) 0.0229(9) 0.0010(7) -0.0090(7) -0.0029(7)
C28 0.0329(10) 0.0275(9) 0.0251(9) 0.0011(8) -0.0077(8) -0.0134(8)
C29 0.0456(13) 0.0329(11) 0.0401(12) 0.0014(9) -0.0139(10) -0.0221(10)
C30 0.0442(12) 0.0249(9) 0.0329(11) -0.0026(8) -0.0188(10) -0.0087(9)
C31 0.0381(11) 0.0246(9) 0.0224(9) -0.0011(7) -0.0108(8) -0.0021(8)
C32 0.0248(9) 0.0224(8) 0.0242(9) 0.0026(7) -0.0081(7) -0.0043(7)
C33 0.0727(19) 0.0439(14) 0.0472(15) -0.0120(12) -0.0233(14) -0.0240(13)
C34 0.0196(8) 0.0203(8) 0.0228(9) 0.0006(7) -0.0072(7) -0.0096(7)
C35 0.0234(9) 0.0233(8) 0.0214(8) 0.0023(7) -0.0090(7) -0.0107(7)
C36 0.0228(9) 0.0208(8) 0.0290(9) 0.0031(7) -0.0112(8) -0.0083(7)
C37 0.0226(9) 0.0263(9) 0.0284(10) -0.0015(8) -0.0067(8) -0.0088(7)
C38 0.0293(10) 0.0332(10) 0.0206(9) -0.0005(8) -0.0057(8) -0.0101(8)
C39 0.0249(9) 0.0255(9) 0.0239(9) 0.0029(7) -0.0100(7) -0.0076(7)
C40 0.0306(11) 0.0353(11) 0.0355(11) -0.0048(9) -0.0063(9) -0.0025(9)
O3 0.0208(6) 0.0219(6) 0.0191(6) 0.0033(5) -0.0085(5) -0.0095(5)
O4 0.0216(6) 0.0196(6) 0.0202(6) 0.0037(5) -0.0094(5) -0.0084(5)
C50 0.0151(8) 0.0186(7) 0.0162(8) -0.0002(6) -0.0027(6) -0.0052(6)
C51 0.0231(9) 0.0172(7) 0.0163(8) 0.0004(6) -0.0075(7) -0.0080(7)
C52 0.0231(9) 0.0178(7) 0.0170(8) -0.0015(6) -0.0053(7) -0.0081(7)
C53 0.0316(10) 0.0210(8) 0.0164(8) 0.0005(7) -0.0040(7) -0.0121(7)
C54 0.0355(10) 0.0182(8) 0.0208(9) 0.0039(7) -0.0113(8) -0.0082(7)
C55 0.0243(9) 0.0203(8) 0.0252(9) 0.0020(7) -0.0110(7) -0.0051(7)
C56 0.0224(9) 0.0195(8) 0.0191(8) 0.0000(6) -0.0083(7) -0.0085(7)
C57 0.0220(9) 0.0237(8) 0.0161(8) 0.0034(7) -0.0020(7) -0.0087(7)
C58 0.0263(9) 0.0247(9) 0.0212(9) 0.0035(7) -0.0031(7) -0.0103(7)
C59 0.0278(10) 0.0228(9) 0.0220(9) 0.0045(7) 0.0007(7) -0.0055(7)
C60 0.0233(9) 0.0364(10) 0.0210(9) 0.0097(8) -0.0038(7) -0.0097(8)
C61 0.0288(10) 0.0352(10) 0.0296(10) 0.0050(8) -0.0078(8) -0.0155(9)
C62 0.0260(9) 0.0260(9) 0.0261(9) 0.0026(7) -0.0054(8) -0.0107(8)
C63 0.0254(10) 0.0414(12) 0.0368(12) 0.0087(9) -0.0081(9) -0.0086(9)
C64 0.0183(8) 0.0197(8) 0.0231(9) 0.0044(7) -0.0097(7) -0.0025(7)
C65 0.0258(10) 0.0249(9) 0.0313(10) -0.0025(8) -0.0065(8) -0.0093(8)
C66 0.0279(10) 0.0289(10) 0.0389(11) 0.0033(8) -0.0105(9) -0.0152(8)
C67 0.0208(9) 0.0323(10) 0.0295(10) 0.0066(8) -0.0073(8) -0.0099(8)
C68 0.0261(10) 0.0289(9) 0.0301(10) -0.0011(8) -0.0048(8) -0.0086(8)
C69 0.0264(10) 0.0251(9) 0.0302(10) 0.0012(8) -0.0085(8) -0.0113(8)
C70 0.0340(12) 0.0472(13) 0.0435(13) -0.0004(11) 0.0004(10) -0.0222(10)

loop_
_atom_type_symbol
_atom_type_description
_atom_type_scat_dispersion_real
_atom_type_scat_dispersion_imag
_atom_type_scat_source
C C 0.0033 0.0016 'International Tables Vol C Tables 4.2.6.8 and 6.1.1.4'
H H 0.0000 0.0000 'International Tables Vol C Tables 4.2.6.8 and 6.1.1.4'
N N 0.0061 0.0033 'International Tables Vol C Tables 4.2.6.8 and 6.1.1.4'
O O 0.0106 0.0060 'International Tables Vol C Tables 4.2.6.8 and 6.1.1.4'
Mo Mo -1.6832 0.6857 'International Tables Vol C Tables 4.2.6.8 and 6.1.1.4'

loop_
_geom_angle_atom_site_label_1
_geom_angle_atom_site_label_2
_geom_angle_atom_site_label_3
_geom_angle
N1 Mo1 C1 102.65(8)
N1 Mo1 O2 101.49(6)
C1 Mo1 O2 94.59(7)
N1 Mo1 O4 99.51(6)
C1 Mo1 O4 102.31(7)
O2 Mo1 O4 149.35(5)
N1 Mo1 O1 104.86(6)
C1 Mo1 O1 145.30(6)
O2 Mo1 O1 59.51(6)
O4 Mo1 O1 93.61(5)
N1 Mo1 O3 158.24(6)
C1 Mo1 O3 85.06(7)
O2 Mo1 O3 98.08(5)
O4 Mo1 O3 58.78(5)
O1 Mo1 O3 77.12(5)
N1 Mo1 C20 107.21(6)
C1 Mo1 C20 120.67(7)
O2 Mo1 C20 30.20(5)
O4 Mo1 C20 121.11(5)
O1 Mo1 C20 29.43(5)
O3 Mo1 C20 85.31(5)
N1 Mo1 C50 129.23(6)
C1 Mo1 C50 94.02(7)
O2 Mo1 C50 124.78(5)
O4 Mo1 C50 29.73(5)
O1 Mo1 C50 84.69(5)
O3 Mo1 C50 29.05(5)
C20 Mo1 C50 104.29(5)
C2 C1 Mo1 145.18(14)
C1 C2 C5 111.20(15)
C1 C2 C3 106.39(15)
C5 C2 C3 109.10(15)
C1 C2 C4 110.53(15)
C5 C2 C4 111.03(15)
C3 C2 C4 108.44(16)
C10 C5 C6 117.85(17)
C10 C5 C2 122.60(16)
C6 C5 C2 119.55(17)
C7 C6 C5 121.38(19)
C6 C7 C8 120.21(19)
C7 C8 C9 119.20(19)
C8 C9 C10 120.45(19)
C5 C10 C9 120.91(18)
C11 N1 Mo1 174.15(13)
N1 C11 C12 118.69(16)
N1 C11 C16 119.31(15)
C12 C11 C16 121.97(16)
C13 C12 C11 117.64(17)
C13 C12 C121 121.07(16)
C11 C12 C121 121.24(16)
C12 C121 C123 113.04(16)
C12 C121 C122 110.23(17)
C123 C121 C122 110.93(16)
C14 C13 C12 121.27(18)
C13 C14 C15 120.21(18)
C14 C15 C16 121.41(18)
C15 C16 C11 117.47(16)
C15 C16 C161 122.08(17)
C11 C16 C161 120.45(16)
C62A C161 C163 128.7(8)
C62A C161 C16 115.9(7)
C163 C161 C16 112.19(18)
C62A C161 C63A 122.5(10)
C163 C161 C63A 47.6(9)
C16 C161 C63A 111.9(8)
C62A C161 C162 66.2(8)
C163 C161 C162 110.59(19)
C16 C161 C162 112.04(17)
C63A C161 C162 67.4(8)
C20 O1 Mo1 87.45(10)
C20 O2 Mo1 94.33(10)
O1 C20 O2 118.24(15)
O1 C20 C21 122.67(15)
O2 C20 C21 119.06(15)
O1 C20 Mo1 63.12(9)
O2 C20 Mo1 55.47(8)
C21 C20 Mo1 170.65(12)
C22 C21 C26 120.89(16)
C22 C21 C20 120.24(15)
C26 C21 C20 118.86(15)
C23 C22 C21 118.37(16)
C23 C22 C27 119.42(16)
C21 C22 C27 122.18(16)
C24 C23 C22 121.09(17)
C23 C24 C25 120.13(17)
C24 C25 C26 120.69(17)
C25 C26 C21 118.81(16)
C25 C26 C34 120.04(16)
C21 C26 C34 121.13(15)
C32 C27 C28 118.09(17)
C32 C27 C22 120.29(16)
C28 C27 C22 121.59(16)
C29 C28 C27 121.00(19)
C28 C29 C30 121.0(2)
C29 C30 C31 118.14(19)
C29 C30 C33 121.3(2)
C31 C30 C33 120.6(2)
C30 C31 C32 121.25(19)
C31 C32 C27 120.52(19)
C39 C34 C35 118.69(16)
C39 C34 C26 120.87(16)
C35 C34 C26 120.40(16)
C36 C35 C34 120.48(17)
C35 C36 C37 121.13(17)
C36 C37 C38 117.98(17)
C36 C37 C40 121.09(17)
C38 C37 C40 120.90(18)
C39 C38 C37 121.22(18)
C38 C39 C34 120.45(17)
C50 O3 Mo1 87.39(10)
C50 O4 Mo1 95.40(10)
O3 C50 O4 118.42(14)
O3 C50 C51 121.66(15)
O4 C50 C51 119.92(15)
O3 C50 Mo1 63.55(9)
O4 C50 Mo1 54.87(8)
C51 C50 Mo1 174.77(12)
C56 C51 C52 120.85(15)
C56 C51 C50 119.68(15)
C52 C51 C50 119.35(15)
C53 C52 C51 118.96(16)
C53 C52 C57 119.47(16)
C51 C52 C57 121.57(15)
C54 C53 C52 120.35(17)
C55 C54 C53 120.14(16)
C54 C55 C56 121.11(17)
C55 C56 C51 118.50(16)
C55 C56 C64 117.00(16)
C51 C56 C64 124.19(15)
C58 C57 C62 118.41(17)
C58 C57 C52 121.48(16)
C62 C57 C52 120.11(16)
C57 C58 C59 120.35(18)
C60 C59 C58 121.37(18)
C59 C60 C61 118.22(18)
C59 C60 C63 120.77(19)
C61 C60 C63 121.00(19)
C62 C61 C60 120.68(19)
C61 C62 C57 120.96(18)
C65 C64 C69 118.96(17)
C65 C64 C56 123.58(16)
C69 C64 C56 117.31(16)
C64 C65 C66 120.30(18)
C65 C66 C67 121.09(18)
C68 C67 C66 118.29(18)
C68 C67 C70 120.58(19)
C66 C67 C70 121.13(18)
C67 C68 C69 120.81(19)
C68 C69 C64 120.55(18)

loop_
_geom_bond_atom_site_label_1
_geom_bond_atom_site_label_2
_geom_bond_distance
Mo1 N1 1.7247(16)
Mo1 C1 1.902(2)
Mo1 O2 2.1160(14)
Mo1 O4 2.1252(14)
Mo1 O1 2.2867(16)
Mo1 O3 2.3186(16)
Mo1 C20 2.561(2)
Mo1 C50 2.5870(19)
C1 C2 1.514(2)
C2 C5 1.540(2)
C2 C3 1.549(3)
C2 C4 1.549(3)
C5 C10 1.395(3)
C5 C6 1.400(3)
C6 C7 1.389(3)
C7 C8 1.389(3)
C8 C9 1.391(3)
C9 C10 1.396(3)
N1 C11 1.398(2)
C11 C12 1.413(2)
C11 C16 1.420(3)
C12 C13 1.401(3)
C12 C121 1.522(3)
C121 C123 1.529(3)
C121 C122 1.530(3)
C13 C14 1.385(3)
C14 C15 1.391(3)
C15 C16 1.395(3)
C16 C161 1.522(3)
C161 C62A 1.434(11)
C161 C163 1.511(3)
C161 C63A 1.531(11)
C161 C162 1.554(3)
O1 C20 1.260(2)
O2 C20 1.292(2)
C20 C21 1.497(2)
C21 C22 1.409(2)
C21 C26 1.411(2)
C22 C23 1.402(3)
C22 C27 1.494(3)
C23 C24 1.385(3)
C24 C25 1.391(3)
C25 C26 1.397(3)
C26 C34 1.491(2)
C27 C32 1.397(3)
C27 C28 1.397(3)
C28 C29 1.389(3)
C29 C30 1.391(3)
C30 C31 1.392(3)
C30 C33 1.521(3)
C31 C32 1.393(3)
C34 C39 1.396(3)
C34 C35 1.397(2)
C35 C36 1.390(3)
C36 C37 1.394(3)
C37 C38 1.399(3)
C37 C40 1.507(3)
C38 C39 1.386(3)
O3 C50 1.258(2)
O4 C50 1.288(2)
C50 C51 1.499(2)
C51 C56 1.404(2)
C51 C52 1.407(2)
C52 C53 1.401(2)
C52 C57 1.496(3)
C53 C54 1.389(3)
C54 C55 1.387(3)
C55 C56 1.398(2)
C56 C64 1.509(3)
C57 C58 1.394(3)
C57 C62 1.402(3)
C58 C59 1.395(3)
C59 C60 1.391(3)
C60 C61 1.399(3)
C60 C63 1.514(3)
C61 C62 1.389(3)
C64 C65 1.385(3)
C64 C69 1.396(3)
C65 C66 1.394(3)
C66 C67 1.397(3)
C67 C68 1.388(3)
C67 C70 1.511(3)
C68 C69 1.394(3)
